data_7151102
loop_
_publ_author_name
'Szumna, Agnieszka'

_publ_section_title
;
 Cyclochiral conformers of resorcin[4]arenes stabilized by hydrogen
 bonds.
;
_journal_issue 9
_journal_name_full 'Organic &amp; biomolecular chemistry'
_journal_page_first 1358
_journal_page_last 1368
_journal_paper_doi 10.1039/b701451a
_journal_volume 5
_journal_year 2007
_chemical_formula_sum 'C94.69 H126.1 N8.65 O13.38'
_chemical_formula_weight 1599.53
_chemical_name_systematic
;
?
;
_space_group_IT_number 79
_symmetry_cell_setting tetragonal
_symmetry_space_group_name_Hall 'I 4'
_symmetry_space_group_name_H-M 'I 4'
_atom_sites_solution_hydrogens geom
_atom_sites_solution_primary direct
_atom_sites_solution_secondary difmap
_audit_creation_method SHELXL-97
_cell_angle_alpha 90.00
_cell_angle_beta 90.00
_cell_angle_gamma 90.00
_cell_formula_units_Z 2
_cell_length_a 23.3843(6)
_cell_length_b 23.3843(6)
_cell_length_c 8.2561(2)
_cell_measurement_temperature 173(2)
_cell_measurement_theta_max 28.6174
_cell_measurement_theta_min 2.6080
_cell_volume 4514.6(2)
_computing_molecular_graphics 'X-Seed (L. Barbour, 1999)'
_computing_publication_material 'X-Seed (L. Barbour, 1999)'
_computing_structure_refinement 'SHELXL-97 (Sheldrick, 1997)'
_computing_structure_solution 'SHELXS-97 (Sheldrick, 1990)'
_diffrn_ambient_temperature 173(2)
_diffrn_detector_area_resol_mean 8.6479
_diffrn_measured_fraction_theta_full 0.962
_diffrn_measured_fraction_theta_max 0.962
_diffrn_radiation_monochromator graphite
_diffrn_radiation_source 'Enhance (Mo) X-ray Source'
_diffrn_radiation_type MoK\a
_diffrn_radiation_wavelength 0.71073
_diffrn_reflns_av_R_equivalents 0.0378
_diffrn_reflns_av_sigmaI/netI 0.1048
_diffrn_reflns_limit_h_max 31
_diffrn_reflns_limit_h_min -31
_diffrn_reflns_limit_k_max 31
_diffrn_reflns_limit_k_min -30
_diffrn_reflns_limit_l_max 10
_diffrn_reflns_limit_l_min -11
_diffrn_reflns_number 21498
_diffrn_reflns_theta_full 28.72
_diffrn_reflns_theta_max 28.72
_diffrn_reflns_theta_min 2.62
_exptl_absorpt_coefficient_mu 0.078
_exptl_absorpt_correction_T_max 1.04567
_exptl_absorpt_correction_T_min 0.92344
_exptl_absorpt_correction_type multi-scan
_exptl_crystal_density_diffrn 1.177
_exptl_crystal_density_method 'not measured'
_exptl_crystal_F_000 1724
_refine_diff_density_max 0.443
_refine_diff_density_min -0.251
_refine_diff_density_rms 0.036
_refine_ls_abs_structure_details 'Flack H D (1983), Acta Cryst. A39, 876-881'
_refine_ls_abs_structure_Flack 1.2(16)
_refine_ls_extinction_coef 0.0023(4)
_refine_ls_extinction_expression Fc^*^=kFc[1+0.001xFc^2^\l^3^/sin(2\q)]^-1/4^
_refine_ls_extinction_method SHELXL
_refine_ls_goodness_of_fit_ref 0.776
_refine_ls_hydrogen_treatment mixed
_refine_ls_matrix_type full
_refine_ls_number_parameters 279
_refine_ls_number_reflns 4767
_refine_ls_number_restraints 3
_refine_ls_restrained_S_all 0.776
_refine_ls_R_factor_all 0.1250
_refine_ls_R_factor_gt 0.0468
_refine_ls_shift/su_max 0.327
_refine_ls_shift/su_mean 0.006
_refine_ls_structure_factor_coef Fsqd
_refine_ls_weighting_details 'calc w=1/[\s^2^(Fo^2^)+(0.0786P)^2^+0.0000P] where P=(Fo^2^+2Fc^2^)/3'
_refine_ls_weighting_scheme calc
_refine_ls_wR_factor_gt 0.1182
_refine_ls_wR_factor_ref 0.1313
_reflns_number_gt 1993
_reflns_number_total 4767
_reflns_threshold_expression >2sigma(I)
_cod_data_source_file b701451a.txt
_cod_data_source_block 217
_cod_original_sg_symbol_H-M I4
_cod_original_formula_sum 'C94.69 H126.10 N8.65 O13.38'
_cod_database_code 7151102

loop_
_symmetry_equiv_pos_as_xyz
'x, y, z'
'-y, x, z'
'-x, -y, z'
'y, -x, z'
'x+1/2, y+1/2, z+1/2'
'-y+1/2, x+1/2, z+1/2'
'-x+1/2, -y+1/2, z+1/2'
'y+1/2, -x+1/2, z+1/2'

loop_
_atom_site_label
_atom_site_type_symbol
_atom_site_fract_x
_atom_site_fract_y
_atom_site_fract_z
_atom_site_U_iso_or_equiv
_atom_site_adp_type
_atom_site_occupancy
_atom_site_symmetry_multiplicity
_atom_site_calc_flag
_atom_site_refinement_flags
_atom_site_disorder_assembly
_atom_site_disorder_group
C1 C 0.54415(14) 0.35233(15) 0.6783(4) 0.0808(10) Uani 1 1 d . . .
H1 H 0.5558 0.3127 0.7102 0.097 Uiso 1 1 calc R . .
C2 C 0.48461(14) 0.36173(14) 0.7532(4) 0.0692(9) Uani 1 1 d . . .
C3 C 0.46570(12) 0.33025(12) 0.8862(4) 0.0605(8) Uani 1 1 d . . .
C4 C 0.41248(12) 0.33837(12) 0.9547(4) 0.0592(8) Uani 1 1 d . . .
C5 C 0.37655(14) 0.37915(13) 0.8888(5) 0.0681(8) Uani 1 1 d . . .
C6 C 0.39187(15) 0.41196(14) 0.7544(4) 0.0726(10) Uani 1 1 d . . .
C7 C 0.44727(15) 0.40229(14) 0.6905(4) 0.0716(9) Uani 1 1 d . . .
H7 H 0.4594 0.4245 0.6006 0.086 Uiso 1 1 calc R . .
O8 O 0.50371(8) 0.29069(9) 0.9470(3) 0.0696(6) Uani 1 1 d D . .
H8 H 0.4894(11) 0.2669(11) 1.019(3) 0.064(11) Uiso 1 1 d D . .
O9 O 0.32333(9) 0.38557(9) 0.9583(3) 0.0822(7) Uani 1 1 d D . .
H9 H 0.3094(13) 0.4195(9) 0.940(5) 0.109(14) Uiso 1 1 d D . .
C10 C 0.39348(12) 0.30534(11) 1.1010(4) 0.0678(8) Uani 1 1 d . . .
H10A H 0.4252 0.3044 1.1804 0.081 Uiso 1 1 calc R . .
H10B H 0.3610 0.3257 1.1520 0.081 Uiso 1 1 calc R . .
N11 N 0.37583(9) 0.24618(9) 1.0651(3) 0.0593(6) Uani 1 1 d . . .
C12 C 0.41261(12) 0.20317(11) 1.1039(4) 0.0563(7) Uani 1 1 d . . .
O13 O 0.46342(8) 0.21242(7) 1.1361(3) 0.0673(6) Uani 1 1 d . . .
N14 N 0.39044(8) 0.14967(9) 1.1069(3) 0.0544(6) Uani 1 1 d . . .
H14 H 0.3531 0.1463 1.1175 0.065 Uiso 1 1 calc R . .
C15 C 0.42424(11) 0.09660(10) 1.0936(4) 0.0553(7) Uani 1 1 d . . .
C16 C 0.38087(11) 0.04850(11) 1.0897(4) 0.0647(7) Uani 1 1 d . . .
H16A H 0.3597 0.0477 1.1921 0.097 Uiso 1 1 calc R . .
H16B H 0.4007 0.0120 1.0744 0.097 Uiso 1 1 calc R . .
H16C H 0.3541 0.0547 0.9999 0.097 Uiso 1 1 calc R . .
C17 C 0.45828(13) 0.09843(13) 0.9351(4) 0.0709(9) Uani 1 1 d . . .
H17A H 0.4864 0.1295 0.9401 0.106 Uiso 1 1 calc R . .
H17B H 0.4321 0.1051 0.8443 0.106 Uiso 1 1 calc R . .
H17C H 0.4781 0.0619 0.9196 0.106 Uiso 1 1 calc R . .
C18 C 0.46358(14) 0.08922(14) 1.2366(5) 0.0794(10) Uani 1 1 d . . .
H18A H 0.4918 0.1202 1.2376 0.119 Uiso 1 1 calc R . .
H18B H 0.4833 0.0524 1.2284 0.119 Uiso 1 1 calc R . .
H18C H 0.4412 0.0903 1.3370 0.119 Uiso 1 1 calc R . .
C19 C 0.32056(11) 0.23848(12) 0.9823(4) 0.0658(8) Uani 1 1 d . . .
H19 H 0.3102 0.2771 0.9395 0.079 Uiso 1 1 calc R . .
C20 C 0.27335(12) 0.22321(14) 1.1010(6) 0.0954(12) Uani 1 1 d . . .
H20A H 0.2734 0.2506 1.1908 0.143 Uiso 1 1 calc R . .
H20B H 0.2799 0.1846 1.1433 0.143 Uiso 1 1 calc R . .
H20C H 0.2363 0.2246 1.0456 0.143 Uiso 1 1 calc R . .
C21 C 0.32636(12) 0.20058(12) 0.8344(4) 0.0616(8) Uani 1 1 d . . .
C22 C 0.29258(12) 0.15211(14) 0.8084(4) 0.0686(9) Uani 1 1 d . . .
H22 H 0.2644 0.1422 0.8863 0.082 Uiso 1 1 calc R . .
C23 C 0.29914(15) 0.11825(15) 0.6722(5) 0.0804(10) Uani 1 1 d . . .
H23 H 0.2769 0.0846 0.6591 0.096 Uiso 1 1 calc R . .
C24 C 0.33826(18) 0.13392(15) 0.5561(5) 0.0862(11) Uani 1 1 d . . .
H24 H 0.3423 0.1114 0.4610 0.103 Uiso 1 1 calc R . .
C25 C 0.37197(14) 0.18247(14) 0.5764(5) 0.0781(9) Uani 1 1 d . . .
H25 H 0.3989 0.1931 0.4959 0.094 Uiso 1 1 calc R . .
C26 C 0.36582(13) 0.21478(13) 0.7142(5) 0.0688(9) Uani 1 1 d . . .
H26 H 0.3891 0.2477 0.7281 0.083 Uiso 1 1 calc R . .
C27 C 0.5464(2) 0.3536(2) 0.4951(5) 0.1327(18) Uani 1 1 d . . .
H27A H 0.5302 0.3901 0.4558 0.159 Uiso 1 1 calc R . .
H27B H 0.5868 0.3516 0.4593 0.159 Uiso 1 1 calc R . .
C28 C 0.5144(2) 0.3057(3) 0.4239(8) 0.189(3) Uani 1 1 d . . .
H28A H 0.5162 0.3081 0.3055 0.283 Uiso 1 1 calc R . .
H28B H 0.4744 0.3076 0.4590 0.283 Uiso 1 1 calc R . .
H28C H 0.5312 0.2695 0.4598 0.283 Uiso 1 1 calc R . .
C29 C 0.5000 0.5000 1.0184(13) 0.075(4) Uiso 0.655(6) 4 d SP A 1
H29A H 0.4830 0.4644 0.9789 0.113 Uiso 0.1638(15) 1 calc PR A 1
H29B H 0.5394 0.5031 0.9789 0.113 Uiso 0.1638(15) 1 calc PR A 1
H29C H 0.4777 0.5326 0.9789 0.113 Uiso 0.1638(15) 1 calc PR A 1
C30 C 0.5000 0.5000 1.1910(14) 0.066(3) Uiso 0.655(6) 4 d SP A 1
N31 N 0.5000 0.5000 1.3317(17) 0.127(4) Uiso 0.655(6) 4 d SP A 1
O32 O 0.4793(2) 0.5759(2) 1.1775(8) 0.069(2) Uiso 0.345(6) 1 d P A 2
C33 C 0.5232(4) 0.5388(4) 1.0691(15) 0.087(3) Uiso 0.345(6) 1 d P A 2
H33A H 0.5110 0.4987 1.0682 0.130 Uiso 0.345(6) 1 calc PR A 2
H33B H 0.5617 0.5415 1.1153 0.130 Uiso 0.345(6) 1 calc PR A 2
H33C H 0.5235 0.5536 0.9581 0.130 Uiso 0.345(6) 1 calc PR A 2

loop_
_atom_site_aniso_label
_atom_site_aniso_U_11
_atom_site_aniso_U_22
_atom_site_aniso_U_33
_atom_site_aniso_U_23
_atom_site_aniso_U_13
_atom_site_aniso_U_12
C1 0.084(2) 0.082(2) 0.076(2) -0.0370(19) 0.010(2) -0.0014(19)
C2 0.076(2) 0.066(2) 0.066(2) -0.0350(19) -0.0071(19) -0.0032(18)
C3 0.0575(19) 0.0542(18) 0.070(2) -0.0283(17) -0.0111(17) 0.0036(16)
C4 0.0570(18) 0.0592(17) 0.061(2) -0.0151(16) -0.0055(16) 0.0102(14)
C5 0.066(2) 0.069(2) 0.069(2) -0.0144(18) -0.0113(18) 0.0019(17)
C6 0.076(2) 0.078(2) 0.064(2) -0.028(2) -0.0308(19) 0.0051(18)
C7 0.090(2) 0.074(2) 0.0505(19) -0.0225(17) -0.0135(18) -0.0098(19)
O8 0.0624(13) 0.0575(13) 0.0890(18) -0.0165(13) 0.0026(13) 0.0061(11)
O9 0.0638(14) 0.0692(15) 0.114(2) 0.0001(14) 0.0007(14) 0.0180(11)
C10 0.0646(17) 0.0630(18) 0.076(2) -0.0175(19) -0.0048(19) 0.0164(14)
N11 0.0514(13) 0.0505(14) 0.0761(18) -0.0125(12) -0.0059(13) 0.0157(11)
C12 0.0522(16) 0.0574(17) 0.0592(18) -0.0142(16) 0.0050(17) 0.0086(14)
O13 0.0527(12) 0.0636(12) 0.0856(16) -0.0127(11) -0.0141(11) 0.0065(9)
N14 0.0451(12) 0.0612(14) 0.0571(15) -0.0016(13) 0.0019(12) 0.0077(10)
C15 0.0515(15) 0.0536(15) 0.0609(18) 0.0023(15) -0.0037(16) 0.0047(13)
C16 0.0639(17) 0.0672(17) 0.0630(18) 0.0080(17) 0.0024(17) -0.0026(14)
C17 0.0653(19) 0.0615(19) 0.086(3) -0.0048(17) 0.0209(19) 0.0102(15)
C18 0.069(2) 0.068(2) 0.101(3) 0.0142(19) -0.024(2) -0.0034(16)
C19 0.0412(16) 0.0647(18) 0.092(2) -0.0058(18) -0.0080(17) 0.0172(14)
C20 0.0575(18) 0.097(2) 0.132(3) -0.030(3) 0.022(2) 0.0203(17)
C21 0.0499(17) 0.0589(19) 0.076(2) -0.0027(17) -0.0136(17) 0.0209(15)
C22 0.0558(19) 0.070(2) 0.080(2) 0.0031(19) -0.0199(17) 0.0086(16)
C23 0.087(2) 0.072(2) 0.082(3) -0.006(2) -0.032(2) -0.0007(18)
C24 0.114(3) 0.082(3) 0.063(2) -0.011(2) -0.026(2) 0.013(2)
C25 0.087(2) 0.080(2) 0.068(2) -0.009(2) -0.014(2) 0.0076(19)
C26 0.0600(19) 0.0645(19) 0.082(3) -0.0012(19) -0.0198(19) 0.0108(15)
C27 0.158(4) 0.154(4) 0.086(3) -0.081(3) 0.011(3) -0.022(3)
C28 0.125(4) 0.266(7) 0.175(6) -0.130(6) -0.042(4) 0.038(4)

loop_
_atom_type_symbol
_atom_type_description
_atom_type_scat_dispersion_real
_atom_type_scat_dispersion_imag
_atom_type_scat_source
C C 0.0033 0.0016 'International Tables Vol C Tables 4.2.6.8 and 6.1.1.4'
H H 0.0000 0.0000 'International Tables Vol C Tables 4.2.6.8 and 6.1.1.4'
N N 0.0061 0.0033 'International Tables Vol C Tables 4.2.6.8 and 6.1.1.4'
O O 0.0106 0.0060 'International Tables Vol C Tables 4.2.6.8 and 6.1.1.4'

loop_
_geom_angle_atom_site_label_1
_geom_angle_atom_site_label_2
_geom_angle_atom_site_label_3
_geom_angle
_geom_angle_site_symmetry_1
_geom_angle_site_symmetry_3
_geom_angle_publ_flag
C27 C1 C6 112.2(3) . 2_655 ?
C27 C1 C2 115.5(4) . . ?
C6 C1 C2 111.0(2) 2_655 . ?
C7 C2 C3 117.1(3) . . ?
C7 C2 C1 121.1(3) . . ?
C3 C2 C1 121.9(3) . . ?
O8 C3 C4 121.7(3) . . ?
O8 C3 C2 115.9(3) . . ?
C4 C3 C2 122.4(3) . . ?
C3 C4 C5 118.8(3) . . ?
C3 C4 C10 121.7(3) . . ?
C5 C4 C10 119.4(3) . . ?
O9 C5 C4 117.4(3) . . ?
O9 C5 C6 120.2(3) . . ?
C4 C5 C6 122.4(3) . . ?
C5 C6 C7 116.3(3) . . ?
C5 C6 C1 123.0(3) . 4_565 ?
C7 C6 C1 120.7(4) . 4_565 ?
C2 C7 C6 123.0(3) . . ?
N11 C10 C4 113.8(3) . . ?
C12 N11 C10 118.0(2) . . ?
C12 N11 C19 125.0(2) . . ?
C10 N11 C19 117.0(2) . . ?
O13 C12 N14 121.7(2) . . ?
O13 C12 N11 121.9(2) . . ?
N14 C12 N11 116.4(2) . . ?
C12 N14 C15 124.8(2) . . ?
N14 C15 C18 111.4(2) . . ?
N14 C15 C16 105.5(2) . . ?
C18 C15 C16 109.9(2) . . ?
N14 C15 C17 108.5(2) . . ?
C18 C15 C17 110.8(2) . . ?
C16 C15 C17 110.5(3) . . ?
N11 C19 C21 111.5(2) . . ?
N11 C19 C20 111.5(3) . . ?
C21 C19 C20 116.6(3) . . ?
C26 C21 C22 117.2(3) . . ?
C26 C21 C19 119.6(3) . . ?
C22 C21 C19 123.2(3) . . ?
C23 C22 C21 121.7(3) . . ?
C24 C23 C22 119.2(3) . . ?
C23 C24 C25 120.6(4) . . ?
C26 C25 C24 119.3(4) . . ?
C25 C26 C21 121.8(3) . . ?
C28 C27 C1 111.5(5) . . ?
N31 C30 C29 180.000(12) . . ?
C33 O32 C33 55.8(7) 2_655 . ?

loop_
_geom_bond_atom_site_label_1
_geom_bond_atom_site_label_2
_geom_bond_distance
_geom_bond_site_symmetry_2
_geom_bond_publ_flag
C1 C27 1.514(6) . ?
C1 C6 1.518(4) 2_655 ?
C1 C2 1.539(5) . ?
C2 C7 1.389(4) . ?
C2 C3 1.394(4) . ?
C3 O8 1.378(3) . ?
C3 C4 1.380(4) . ?
C4 C5 1.383(4) . ?
C4 C10 1.501(5) . ?
C5 O9 1.379(4) . ?
C5 C6 1.396(5) . ?
C6 C7 1.417(5) . ?
C6 C1 1.518(4) 4_565 ?
C10 N11 1.474(3) . ?
N11 C12 1.362(3) . ?
N11 C19 1.473(3) . ?
C12 O13 1.237(3) . ?
C12 N14 1.354(3) . ?
N14 C15 1.476(3) . ?
C15 C18 1.507(4) . ?
C15 C16 1.515(3) . ?
C15 C17 1.532(4) . ?
C19 C21 1.515(4) . ?
C19 C20 1.519(5) . ?
C21 C26 1.395(4) . ?
C21 C22 1.398(4) . ?
C22 C23 1.384(5) . ?
C23 C24 1.375(5) . ?
C24 C25 1.392(5) . ?
C25 C26 1.373(5) . ?
C27 C28 1.469(6) . ?
C29 C30 1.425(15) . ?
C30 N31 1.161(15) . ?
O32 C33 1.581(12) 2_655 ?
O32 C33 1.615(12) . ?
